data_1507386
loop_
_publ_author_name
'Jang, Doo Ok'
'Kim, Dwight D.'
'Pyun, Do Kyu'
'Beak, Peter'

_publ_contact_author
; 
Peter Beak
Roger Adams Laboratory
Department of Chemistry 
University of Illinois 
600 South Mathews Avenue 
Urbana, Illinois  61801 
USA 
;
_publ_section_title
;
 Synthesis of highly enantioenriched all-carbon quaternary centers:
 conjugate additions of chiral organolithium nucleophiles to
 alpha,alpha-dinitrile beta,beta-disubstituted olefins.
;
_journal_issue 22
_journal_name_full 'Organic letters'
_journal_page_first 4155
_journal_page_last 4157
_journal_paper_doi 10.1021/ol035601k
_journal_volume 5
_journal_year 2003
_chemical_absolute_configuration ad
_chemical_formula_moiety 'C27 H24 N2 O3 S'
_chemical_formula_sum 'C27 H24 N2 O3 S'
_chemical_formula_weight 456.54
_chemical_name_systematic
; 
? 
;
_space_group_IT_number 4
_symmetry_cell_setting monoclinic
_symmetry_space_group_name_Hall 'P 2yb'
_symmetry_space_group_name_H-M 'P 1 21 1'
_atom_sites_solution_hydrogens geom
_atom_sites_solution_primary direct
_atom_sites_solution_secondary difmap
_audit_creation_method SHELXL-97
_audit_update_record
; 
2003-04-11   text and data added, srw
2003-07-16   text and data added, ddk 
;
_cell_angle_alpha 90.00
_cell_angle_beta 94.467(7)
_cell_angle_gamma 90.00
_cell_formula_units_Z 2
_cell_length_a 7.140(3)
_cell_length_b 21.770(9)
_cell_length_c 7.897(3)
_cell_measurement_reflns_used 880
_cell_measurement_temperature 193(2)
_cell_measurement_theta_max 23.9
_cell_measurement_theta_min 2.6
_cell_volume 1223.8(9)
_computing_cell_refinement 'SAINT V6.22 (Bruker, 2001)'
_computing_data_collection 'SMART V5.625 (Bruker, 2001)'
_computing_data_reduction 'SAINT V6.22 (Bruker, 2001)'
_computing_molecular_graphics 'SHELXTL V6.10 (Bruker, 2001)'
_computing_publication_material 'CIFTAB (Sheldrick, 2001)'
_computing_structure_refinement 'SHELXTL V6.10 (Bruker, 2001)'
_computing_structure_solution 'SHELXTL V6.10 (Bruker, 2001)'
_diffrn_ambient_temperature 193(2)
_diffrn_measured_fraction_theta_full 0.998
_diffrn_measured_fraction_theta_max 0.998
_diffrn_measurement_device 'Siemens Platform/CCD'
_diffrn_measurement_method 'profile data from \w scans'
_diffrn_radiation_monochromator graphite
_diffrn_radiation_source 'normal-focus sealed tube'
_diffrn_radiation_type MoK\a
_diffrn_radiation_wavelength 0.71073
_diffrn_radiation_wavelength_id p15was
_diffrn_reflns_av_R_equivalents 0.0589
_diffrn_reflns_av_sigmaI/netI 0.0884
_diffrn_reflns_limit_h_max 8
_diffrn_reflns_limit_h_min -8
_diffrn_reflns_limit_k_max 26
_diffrn_reflns_limit_k_min -26
_diffrn_reflns_limit_l_max 9
_diffrn_reflns_limit_l_min -9
_diffrn_reflns_number 9764
_diffrn_reflns_theta_full 25.39
_diffrn_reflns_theta_max 25.39
_diffrn_reflns_theta_min 1.87
_diffrn_standards_decay_% 1.7
_diffrn_standards_interval_time 610
_diffrn_standards_number 183
_exptl_absorpt_coefficient_mu 0.162
_exptl_absorpt_correction_T_max 0.9935
_exptl_absorpt_correction_T_min 0.9376
_exptl_absorpt_correction_type integration
_exptl_absorpt_process_details '(Bruker, 2001)'
_exptl_crystal_colour colorless
_exptl_crystal_density_diffrn 1.239
_exptl_crystal_density_meas ?
_exptl_crystal_description platy
_exptl_crystal_F_000 480
_exptl_crystal_id p15was
_exptl_crystal_preparation
; 
The data crystal was mounted using oil (Parantone-N, Exxon) to a 
0.3 mm cryo-loop (Hampton Research) with the (1 1 0) scattering planes 
roughly normal to the spindle axis. 
;
_exptl_crystal_size_max 0.43
_exptl_crystal_size_mid 0.20
_exptl_crystal_size_min 0.04
_refine_diff_density_max 0.280
_refine_diff_density_min -0.287
_refine_diff_density_rms 0.052
_refine_ls_abs_structure_details 'Flack H D (1983), Acta Cryst. A39, 876-881'
_refine_ls_abs_structure_Flack 0.05(8)
_refine_ls_extinction_method none
_refine_ls_goodness_of_fit_ref 1.027
_refine_ls_hydrogen_treatment noref
_refine_ls_matrix_type full
_refine_ls_number_parameters 300
_refine_ls_number_reflns 4474
_refine_ls_number_restraints 1
_refine_ls_restrained_S_all 1.027
_refine_ls_R_factor_all 0.0859
_refine_ls_R_factor_gt 0.0534
_refine_ls_shift/su_max 0.000
_refine_ls_shift/su_mean 0.000
_refine_ls_structure_factor_coef Fsqd
_refine_ls_weighting_details 'calc w=1/[\s^2^(Fo^2^)+(0.0393P)^2^+0.0000P] where P=(Fo^2^+2Fc^2^)/3'
_refine_ls_weighting_scheme calc
_refine_ls_wR_factor_gt 0.0990
_refine_ls_wR_factor_ref 0.1088
_reflns_number_gt 3258
_reflns_number_total 4474
_reflns_threshold_expression >2sigma(I)
_cod_data_source_file ol035601ksi20030825_014806.cif
_cod_data_source_block p15was
_cod_depositor_comments
;
The following automatic conversions were performed:

'_symmetry_cell_setting' value 'Monoclinic' changed to 'monoclinic'
according to /home/saulius/struct/CIF-dictionaries/cif_core.dic
dictionary named 'cif_core.dic' version 2.4.1 from 2010-06-29.

Automatic conversion script
Id: cif_fix_values 1715 2011-07-08 13:25:40Z adriana 

The following automatic conversions were performed:

'_exptl_crystal_density_meas' value 'not measured' was changed to '?'
- the value is perceived as not measured.

Automatic conversion script
Id: cif_fix_values 3008 2015-01-20 13:52:24Z robertas 
;
_cod_original_sg_symbol_Hall 'P 2yb '
_cod_original_sg_symbol_H-M 'P 21 '
_cod_database_code 1507386

loop_
_symmetry_equiv_pos_as_xyz
'x, y, z'
'-x, y+1/2, -z'

loop_
_atom_site_label
_atom_site_type_symbol
_atom_site_fract_x
_atom_site_fract_y
_atom_site_fract_z
_atom_site_U_iso_or_equiv
_atom_site_adp_type
_atom_site_occupancy
_atom_site_symmetry_multiplicity
_atom_site_calc_flag
_atom_site_refinement_flags
C1 C -0.0250(5) 0.65512(14) 0.8896(4) 0.0321(8) Uani 1 1 d .
H1 H 0.0989 0.6559 0.9580 0.039 Uiso 1 1 calc R
C2 C -0.1558(4) 0.60763(13) 0.9662(4) 0.0272(7) Uani 1 1 d .
C3 C -0.0769(4) 0.54410(13) 0.8961(4) 0.0253(7) Uani 1 1 d .
C4 C -0.0600(5) 0.56263(13) 0.7065(4) 0.0294(7) Uani 1 1 d .
H4 H -0.1900 0.5614 0.6495 0.035 Uiso 1 1 calc R
C5 C 0.0020(5) 0.63164(14) 0.7105(4) 0.0359(8) Uani 1 1 d .
H5A H 0.1353 0.6354 0.6855 0.043 Uiso 1 1 calc R
H5B H -0.0760 0.6556 0.6250 0.043 Uiso 1 1 calc R
C6 C -0.3521(5) 0.61826(14) 0.8917(4) 0.0306(7) Uani 1 1 d .
C7 C -0.1559(5) 0.61087(15) 1.1524(5) 0.0373(8) Uani 1 1 d .
C8 C -0.2127(4) 0.49180(14) 0.9346(4) 0.0302(8) Uani 1 1 d .
C9 C -0.3690(4) 0.47677(15) 0.8223(5) 0.0379(9) Uani 1 1 d .
H9 H -0.3886 0.4976 0.7167 0.045 Uiso 1 1 calc R
C10 C -0.4952(5) 0.43140(17) 0.8651(5) 0.0447(10) Uani 1 1 d .
H10 H -0.5982 0.4211 0.7868 0.054 Uiso 1 1 calc R
C11 C -0.4731(5) 0.40137(16) 1.0183(5) 0.0488(10) Uani 1 1 d .
H11 H -0.5605 0.3709 1.0467 0.059 Uiso 1 1 calc R
C12 C -0.3210(6) 0.41634(16) 1.1310(5) 0.0498(10) Uani 1 1 d .
H12 H -0.3047 0.3963 1.2379 0.060 Uiso 1 1 calc R
C13 C -0.1920(5) 0.46061(15) 1.0881(5) 0.0400(9) Uani 1 1 d .
H13 H -0.0873 0.4697 1.1659 0.048 Uiso 1 1 calc R
C14 C 0.1239(4) 0.53252(16) 0.9835(4) 0.0355(8) Uani 1 1 d .
H14A H 0.1604 0.4898 0.9652 0.053 Uiso 1 1 calc R
H14B H 0.1234 0.5404 1.1056 0.053 Uiso 1 1 calc R
H14C H 0.2137 0.5601 0.9345 0.053 Uiso 1 1 calc R
C15 C 0.0602(4) 0.51883(14) 0.6060(4) 0.0320(8) Uani 1 1 d .
C16 C 0.0059(5) 0.45744(15) 0.5803(4) 0.0422(9) Uani 1 1 d .
H16 H -0.1029 0.4430 0.6299 0.051 Uiso 1 1 calc R
C17 C 0.1053(5) 0.41678(17) 0.4850(5) 0.0484(10) Uani 1 1 d .
H17 H 0.0656 0.3753 0.4720 0.058 Uiso 1 1 calc R
C18 C 0.2631(5) 0.43724(18) 0.4089(4) 0.0452(9) Uani 1 1 d .
H18 H 0.3304 0.4101 0.3416 0.054 Uiso 1 1 calc R
C19 C 0.3209(5) 0.49710(17) 0.4319(4) 0.0447(9) Uani 1 1 d .
H19 H 0.4296 0.5110 0.3812 0.054 Uiso 1 1 calc R
C20 C 0.2219(5) 0.53775(16) 0.5288(4) 0.0391(8) Uani 1 1 d .
H20 H 0.2645 0.5789 0.5428 0.047 Uiso 1 1 calc R
C21 C 0.1717(4) 0.77306(15) 1.0607(4) 0.0345(7) Uani 1 1 d .
C22 C 0.3534(5) 0.75114(15) 1.0408(5) 0.0412(9) Uani 1 1 d .
H22 H 0.3891 0.7389 0.9324 0.049 Uiso 1 1 calc R
C23 C 0.4800(6) 0.74774(16) 1.1834(5) 0.0505(10) Uani 1 1 d .
H23 H 0.6034 0.7331 1.1704 0.061 Uiso 1 1 calc R
C24 C 0.4336(6) 0.76478(18) 1.3425(5) 0.0520(10) Uani 1 1 d .
C25 C 0.2512(6) 0.7890(2) 1.3572(5) 0.0630(13) Uani 1 1 d .
H25 H 0.2170 0.8030 1.4645 0.076 Uiso 1 1 calc R
C26 C 0.1220(6) 0.79247(17) 1.2168(5) 0.0530(11) Uani 1 1 d .
H26 H -0.0004 0.8082 1.2285 0.064 Uiso 1 1 calc R
C27 C 0.5736(7) 0.7596(2) 1.4968(5) 0.0818(15) Uani 1 1 d .
H27A H 0.6994 0.7522 1.4597 0.123 Uiso 1 1 calc R
H27B H 0.5379 0.7254 1.5683 0.123 Uiso 1 1 calc R
H27C H 0.5739 0.7979 1.5621 0.123 Uiso 1 1 calc R
N1 N -0.5007(4) 0.62868(13) 0.8326(4) 0.0441(8) Uani 1 1 d .
N2 N -0.1599(5) 0.61544(15) 1.2987(4) 0.0602(9) Uani 1 1 d .
O1 O -0.1173(3) 0.71482(10) 0.9014(3) 0.0338(5) Uani 1 1 d .
O2 O -0.1266(3) 0.82461(10) 0.9033(3) 0.0527(7) Uani 1 1 d .
O3 O 0.1018(3) 0.77131(12) 0.7314(3) 0.0486(6) Uani 1 1 d .
S1 S 0.00624(11) 0.77614(4) 0.88331(10) 0.0371(2) Uani 1 1 d .

loop_
_atom_site_aniso_label
_atom_site_aniso_U_11
_atom_site_aniso_U_22
_atom_site_aniso_U_33
_atom_site_aniso_U_23
_atom_site_aniso_U_13
_atom_site_aniso_U_12
C1 0.0279(19) 0.0279(18) 0.0401(19) -0.0005(14) -0.0002(15) 0.0028(15)
C2 0.0222(18) 0.0299(18) 0.0289(18) 0.0030(14) -0.0014(14) -0.0002(14)
C3 0.0228(17) 0.0256(17) 0.0270(17) 0.0012(13) -0.0010(14) -0.0001(14)
C4 0.0223(17) 0.0323(18) 0.0330(19) 0.0003(14) -0.0004(14) 0.0018(15)
C5 0.0336(19) 0.037(2) 0.038(2) 0.0025(16) 0.0059(15) 0.0041(17)
C6 0.030(2) 0.0274(18) 0.0346(19) -0.0037(14) 0.0059(16) 0.0008(15)
C7 0.039(2) 0.032(2) 0.041(2) -0.0032(16) 0.0033(17) 0.0090(16)
C8 0.0197(18) 0.0294(18) 0.041(2) -0.0026(15) 0.0028(16) 0.0088(14)
C9 0.0250(19) 0.037(2) 0.051(2) 0.0015(17) 0.0023(17) 0.0025(16)
C10 0.0261(19) 0.048(2) 0.060(3) -0.013(2) 0.0076(18) -0.0026(18)
C11 0.037(2) 0.036(2) 0.076(3) -0.003(2) 0.020(2) -0.0048(18)
C12 0.059(3) 0.041(2) 0.052(3) 0.0155(18) 0.021(2) 0.007(2)
C13 0.033(2) 0.038(2) 0.049(2) 0.0057(17) 0.0063(17) 0.0009(17)
C14 0.0206(18) 0.043(2) 0.042(2) -0.0035(17) -0.0032(15) 0.0016(16)
C15 0.0287(18) 0.041(2) 0.0249(17) -0.0007(14) -0.0031(14) 0.0011(16)
C16 0.041(2) 0.039(2) 0.048(2) -0.0028(16) 0.0112(18) -0.0030(17)
C17 0.054(3) 0.039(2) 0.053(3) -0.0101(18) 0.010(2) 0.0031(19)
C18 0.048(2) 0.052(2) 0.036(2) -0.0051(17) 0.0060(18) 0.019(2)
C19 0.033(2) 0.061(3) 0.040(2) 0.0012(18) 0.0062(16) 0.0062(19)
C20 0.035(2) 0.043(2) 0.040(2) -0.0027(17) 0.0033(17) 0.0032(17)
C21 0.0384(19) 0.0276(17) 0.0377(18) -0.0032(18) 0.0055(14) -0.0027(19)
C22 0.040(2) 0.036(2) 0.048(2) -0.0065(16) 0.0097(19) 0.0044(17)
C23 0.043(2) 0.043(2) 0.063(3) -0.002(2) -0.008(2) 0.0035(18)
C24 0.054(2) 0.051(3) 0.049(2) 0.0066(19) -0.0093(19) -0.011(2)
C25 0.060(3) 0.087(4) 0.043(2) -0.008(2) 0.009(2) -0.011(2)
C26 0.043(2) 0.069(3) 0.047(3) -0.0072(19) 0.007(2) 0.0004(19)
C27 0.087(4) 0.083(4) 0.070(3) 0.007(3) -0.026(3) -0.012(3)
N1 0.0290(18) 0.0388(18) 0.063(2) -0.0073(14) -0.0031(16) 0.0020(15)
N2 0.076(2) 0.064(2) 0.040(2) -0.0048(17) -0.0002(17) 0.022(2)
O1 0.0290(13) 0.0280(11) 0.0443(14) -0.0022(11) 0.0014(10) 0.0010(11)
O2 0.0494(17) 0.0286(13) 0.080(2) 0.0007(12) 0.0016(15) 0.0095(13)
O3 0.0588(15) 0.0499(14) 0.0377(13) 0.0061(13) 0.0062(11) -0.0113(15)
S1 0.0388(5) 0.0295(4) 0.0429(5) 0.0041(4) 0.0025(4) 0.0005(5)

loop_
_atom_type_symbol
_atom_type_description
_atom_type_scat_dispersion_real
_atom_type_scat_dispersion_imag
_atom_type_scat_source
C C 0.0033 0.0016 'International Tables Vol C Tables 4.2.6.8 and 6.1.1.4'
H H 0.0000 0.0000 'International Tables Vol C Tables 4.2.6.8 and 6.1.1.4'
N N 0.0061 0.0033 'International Tables Vol C Tables 4.2.6.8 and 6.1.1.4'
O O 0.0106 0.0060 'International Tables Vol C Tables 4.2.6.8 and 6.1.1.4'
S S 0.1246 0.1234 'International Tables Vol C Tables 4.2.6.8 and 6.1.1.4'

loop_
_exptl_crystal_face_index_h
_exptl_crystal_face_index_k
_exptl_crystal_face_index_l
_exptl_crystal_face_perp_dist
0.00 0.00 -1.00 0.0200
0.00 0.00 1.00 0.0200
1.00 0.00 0.00 0.2300
-1.00 0.00 0.00 0.2300
0.00 1.00 0.00 0.1000
0.00 -1.00 0.00 0.1000

loop_
_geom_angle_atom_site_label_1
_geom_angle_atom_site_label_2
_geom_angle_atom_site_label_3
_geom_angle
O1 C1 C5 116.5(3)
O1 C1 C2 106.2(2)
C5 C1 C2 105.2(2)
O1 C1 H1 109.6
C5 C1 H1 109.6
C2 C1 H1 109.6
C7 C2 C6 108.2(3)
C7 C2 C1 114.0(3)
C6 C2 C1 108.6(2)
C7 C2 C3 114.4(2)
C6 C2 C3 109.9(2)
C1 C2 C3 101.6(2)
C8 C3 C14 111.3(2)
C8 C3 C4 118.4(2)
C14 C3 C4 109.1(2)
C8 C3 C2 109.0(2)
C14 C3 C2 108.7(2)
C4 C3 C2 99.4(2)
C15 C4 C3 114.9(2)
C15 C4 C5 115.8(3)
C3 C4 C5 105.7(2)
C15 C4 H4 106.6
C3 C4 H4 106.6
C5 C4 H4 106.6
C1 C5 C4 106.5(3)
C1 C5 H5A 110.4
C4 C5 H5A 110.4
C1 C5 H5B 110.4
C4 C5 H5B 110.4
H5A C5 H5B 108.6
N1 C6 C2 177.3(3)
N2 C7 C2 177.4(3)
C13 C8 C9 117.5(3)
C13 C8 C3 120.5(3)
C9 C8 C3 121.8(3)
C10 C9 C8 120.4(3)
C10 C9 H9 119.8
C8 C9 H9 119.8
C11 C10 C9 121.2(3)
C11 C10 H10 119.4
C9 C10 H10 119.4
C10 C11 C12 118.9(3)
C10 C11 H11 120.6
C12 C11 H11 120.6
C11 C12 C13 120.4(4)
C11 C12 H12 119.8
C13 C12 H12 119.8
C8 C13 C12 121.6(3)
C8 C13 H13 119.2
C12 C13 H13 119.2
C3 C14 H14A 109.5
C3 C14 H14B 109.5
H14A C14 H14B 109.5
C3 C14 H14C 109.5
H14A C14 H14C 109.5
H14B C14 H14C 109.5
C16 C15 C20 116.3(3)
C16 C15 C4 120.3(3)
C20 C15 C4 123.3(3)
C17 C16 C15 122.5(3)
C17 C16 H16 118.7
C15 C16 H16 118.7
C18 C17 C16 119.6(3)
C18 C17 H17 120.2
C16 C17 H17 120.2
C19 C18 C17 119.4(3)
C19 C18 H18 120.3
C17 C18 H18 120.3
C18 C19 C20 120.9(3)
C18 C19 H19 119.6
C20 C19 H19 119.6
C19 C20 C15 121.2(3)
C19 C20 H20 119.4
C15 C20 H20 119.4
C26 C21 C22 120.7(3)
C26 C21 S1 119.8(3)
C22 C21 S1 119.5(2)
C23 C22 C21 118.4(3)
C23 C22 H22 120.8
C21 C22 H22 120.8
C24 C23 C22 122.5(4)
C24 C23 H23 118.7
C22 C23 H23 118.7
C23 C24 C25 117.6(3)
C23 C24 C27 121.5(4)
C25 C24 C27 120.9(4)
C26 C25 C24 120.9(4)
C26 C25 H25 119.6
C24 C25 H25 119.6
C21 C26 C25 119.8(4)
C21 C26 H26 120.1
C25 C26 H26 120.1
C24 C27 H27A 109.5
C24 C27 H27B 109.5
H27A C27 H27B 109.5
C24 C27 H27C 109.5
H27A C27 H27C 109.5
H27B C27 H27C 109.5
C1 O1 S1 118.51(19)
O3 S1 O2 120.60(16)
O3 S1 O1 108.28(14)
O2 S1 O1 103.18(13)
O3 S1 C21 109.27(15)
O2 S1 C21 110.39(16)
O1 S1 C21 103.62(14)

loop_
_geom_bond_atom_site_label_1
_geom_bond_atom_site_label_2
_geom_bond_distance
C1 O1 1.464(4)
C1 C5 1.530(4)
C1 C2 1.548(4)
C1 H1 1.0000
C2 C7 1.472(4)
C2 C6 1.495(5)
C2 C3 1.608(4)
C3 C8 1.541(4)
C3 C14 1.562(4)
C3 C4 1.565(4)
C4 C15 1.543(4)
C4 C5 1.566(4)
C4 H4 1.0000
C5 H5A 0.9900
C5 H5B 0.9900
C6 N1 1.148(4)
C7 N2 1.162(4)
C8 C13 1.387(4)
C8 C9 1.409(4)
C9 C10 1.396(5)
C9 H9 0.9500
C10 C11 1.374(5)
C10 H10 0.9500
C11 C12 1.388(5)
C11 H11 0.9500
C12 C13 1.393(5)
C12 H12 0.9500
C13 H13 0.9500
C14 H14A 0.9800
C14 H14B 0.9800
C14 H14C 0.9800
C15 C16 1.402(4)
C15 C20 1.409(4)
C16 C17 1.392(5)
C16 H16 0.9500
C17 C18 1.391(5)
C17 H17 0.9500
C18 C19 1.375(5)
C18 H18 0.9500
C19 C20 1.397(5)
C19 H19 0.9500
C20 H20 0.9500
C21 C26 1.376(4)
C21 C22 1.403(4)
C21 S1 1.762(3)
C22 C23 1.390(5)
C22 H22 0.9500
C23 C24 1.376(5)
C23 H23 0.9500
C24 C25 1.418(6)
C24 C27 1.519(5)
C25 C26 1.388(5)
C25 H25 0.9500
C26 H26 0.9500
C27 H27A 0.9800
C27 H27B 0.9800
C27 H27C 0.9800
O1 S1 1.613(2)
O2 S1 1.436(2)
O3 S1 1.430(2)

loop_
_geom_torsion_atom_site_label_1
_geom_torsion_atom_site_label_2
_geom_torsion_atom_site_label_3
_geom_torsion_atom_site_label_4
_geom_torsion
O1 C1 C2 C7 -73.1(3)
C5 C1 C2 C7 162.9(3)
O1 C1 C2 C6 47.5(3)
C5 C1 C2 C6 -76.5(3)
O1 C1 C2 C3 163.4(2)
C5 C1 C2 C3 39.3(3)
C7 C2 C3 C8 66.4(3)
C6 C2 C3 C8 -55.5(3)
C1 C2 C3 C8 -170.4(2)
C7 C2 C3 C14 -55.1(3)
C6 C2 C3 C14 -177.0(2)
C1 C2 C3 C14 68.2(3)
C7 C2 C3 C4 -169.1(3)
C6 C2 C3 C4 69.0(3)
C1 C2 C3 C4 -45.8(3)
C8 C3 C4 C15 -77.6(3)
C14 C3 C4 C15 51.1(3)
C2 C3 C4 C15 164.8(2)
C8 C3 C4 C5 153.4(3)
C14 C3 C4 C5 -77.9(3)
C2 C3 C4 C5 35.8(3)
O1 C1 C5 C4 -134.2(3)
C2 C1 C5 C4 -16.9(3)
C15 C4 C5 C1 -141.3(3)
C3 C4 C5 C1 -12.9(3)
C14 C3 C8 C13 31.9(4)
C4 C3 C8 C13 159.6(3)
C2 C3 C8 C13 -88.0(3)
C14 C3 C8 C9 -152.7(3)
C4 C3 C8 C9 -25.0(4)
C2 C3 C8 C9 87.4(3)
C13 C8 C9 C10 -0.9(4)
C3 C8 C9 C10 -176.5(3)
C8 C9 C10 C11 1.5(5)
C9 C10 C11 C12 -0.7(5)
C10 C11 C12 C13 -0.7(5)
C9 C8 C13 C12 -0.5(5)
C3 C8 C13 C12 175.2(3)
C11 C12 C13 C8 1.3(5)
C3 C4 C15 C16 62.6(4)
C5 C4 C15 C16 -173.7(3)
C3 C4 C15 C20 -120.6(3)
C5 C4 C15 C20 3.2(5)
C20 C15 C16 C17 0.3(5)
C4 C15 C16 C17 177.4(3)
C15 C16 C17 C18 -1.1(5)
C16 C17 C18 C19 1.3(5)
C17 C18 C19 C20 -0.8(5)
C18 C19 C20 C15 0.0(5)
C16 C15 C20 C19 0.2(5)
C4 C15 C20 C19 -176.8(3)
C26 C21 C22 C23 1.9(5)
S1 C21 C22 C23 -178.5(3)
C21 C22 C23 C24 0.3(5)
C22 C23 C24 C25 -2.7(6)
C22 C23 C24 C27 179.0(4)
C23 C24 C25 C26 3.0(6)
C27 C24 C25 C26 -178.6(4)
C22 C21 C26 C25 -1.6(5)
S1 C21 C26 C25 178.8(3)
C24 C25 C26 C21 -0.9(6)
C5 C1 O1 S1 -80.7(3)
C2 C1 O1 S1 162.58(18)
C1 O1 S1 O3 51.8(2)
C1 O1 S1 O2 -179.3(2)
C1 O1 S1 C21 -64.1(2)
C26 C21 S1 O3 163.2(3)
C22 C21 S1 O3 -16.5(3)
C26 C21 S1 O2 28.3(3)
C22 C21 S1 O2 -151.3(3)
C26 C21 S1 O1 -81.6(3)
C22 C21 S1 O1 98.8(3)

loop_
_cod_related_entry_id
_cod_related_entry_code
_cod_related_entry_database
1 21200299 ChemSpider
